data_7251654
loop_
_publ_author_name
'Graf, Roland'
'Preitschopf, Tobias'
'Bejaoui, Younes K. J.'
'Schopper, Nils'
'Zapf, Ludwig'
'Knuplez, Tanja'
'Schneider, Leon N.'
'K A Jobst, Lukas'
'Sprenger, Jan A. P.'
'Wolz, Laura'
'Bertermann, R&#xfc;diger'
'Schulte, Michael'
'Ignat'ev, Nikolai V.'
'Finze, Maik'

_publ_section_title
;
 Pentafluoroethyl(fluoro)phosphate ionic liquids: synthesis and
 properties.
;
_journal_issue 12
_journal_name_full 'Physical chemistry chemical physics : PCCP'
_journal_page_first 7304
_journal_page_last 7317
_journal_paper_doi 10.1039/d6cp00061d
_journal_volume 28
_journal_year 2026
_chemical_formula_moiety 'C2 F10 P , C6 H11 N2'
_chemical_formula_sum 'C8 H11 F10 N2 P'
_chemical_formula_weight 356.16
_space_group_crystal_system monoclinic
_space_group_IT_number 14
_space_group_name_Hall '-P 2ybc'
_space_group_name_H-M_alt 'P 1 21/c 1'
_atom_sites_solution_hydrogens geom
_audit_creation_method SHELXL-2018/3
_audit_update_record
;
2026-01-06 deposited with the CCDC.	2026-02-19 downloaded from the CCDC.
;
_cell_angle_alpha 90
_cell_angle_beta 96.3740(10)
_cell_angle_gamma 90
_cell_formula_units_Z 4
_cell_length_a 9.40700(10)
_cell_length_b 9.85750(10)
_cell_length_c 14.6083(2)
_cell_measurement_reflns_used 16161
_cell_measurement_temperature 100(2)
_cell_measurement_theta_max 79.2850
_cell_measurement_theta_min 4.4850
_cell_volume 1346.25(3)
_computing_cell_refinement 'CrysAlisPro 1.171.41.95a (Rigaku OD, 2021)'
_computing_data_collection 'CrysAlisPro 1.171.41.95a (Rigaku OD, 2021)'
_computing_data_reduction 'CrysAlisPro 1.171.41.95a (Rigaku OD, 2021)'
_computing_molecular_graphics 'ShelXLe (Huebschle et all, 2011)'
_computing_publication_material 'SHELXL-2014/6 (Sheldrick, 2014)'
_computing_structure_refinement 'SHELXL-2018/3 (Sheldrick, 2018)'
_computing_structure_solution 'SHELXT 2014/5 (Sheldrick, 2014)'
_diffrn_ambient_environment N~2~
_diffrn_ambient_temperature 100.00(10)
_diffrn_detector 'Hybrid Pixel Array Detector'
_diffrn_detector_area_resol_mean 10.0000
_diffrn_detector_type HyPix
_diffrn_measured_fraction_theta_full 1.000
_diffrn_measured_fraction_theta_max 0.992
_diffrn_measurement_device 'four-circle diffractometer'
_diffrn_measurement_device_type 'XtaLAB Synergy, Dualflex, HyPix'
_diffrn_radiation_monochromator mirror
_diffrn_radiation_probe x-ray
_diffrn_radiation_type 'Cu K\a'
_diffrn_radiation_wavelength 1.54184
_diffrn_reflns_av_R_equivalents 0.0641
_diffrn_reflns_av_unetI/netI 0.0198
_diffrn_reflns_Laue_measured_fraction_full 1.000
_diffrn_reflns_Laue_measured_fraction_max 0.992
_diffrn_reflns_limit_h_max 12
_diffrn_reflns_limit_h_min -11
_diffrn_reflns_limit_k_max 12
_diffrn_reflns_limit_k_min -8
_diffrn_reflns_limit_l_max 18
_diffrn_reflns_limit_l_min -18
_diffrn_reflns_number 19775
_diffrn_reflns_point_group_measured_fraction_full 1.000
_diffrn_reflns_point_group_measured_fraction_max 0.992
_diffrn_reflns_theta_full 67.500
_diffrn_reflns_theta_max 79.930
_diffrn_reflns_theta_min 4.730
_diffrn_source 'micro-focus sealed X-ray tube'
_diffrn_source_type 'PhotonJet (Cu) X-ray Source'
_exptl_absorpt_coefficient_mu 2.951
_exptl_absorpt_correction_T_max 1.000
_exptl_absorpt_correction_T_min 0.151
_exptl_absorpt_correction_type gaussian
_exptl_absorpt_process_details
;
CrysAlisPro 1.171.41.111a (Rigaku Oxford Diffraction, 2021)
Numerical absorption correction based on gaussian integration over
a multifaceted crystal model
;
_exptl_crystal_colour colourless
_exptl_crystal_density_diffrn 1.757
_exptl_crystal_description block
_exptl_crystal_F_000 712
_exptl_crystal_size_max 0.460
_exptl_crystal_size_mid 0.370
_exptl_crystal_size_min 0.350
_refine_diff_density_max 0.435
_refine_diff_density_min -0.385
_refine_diff_density_rms 0.072
_refine_ls_extinction_method none
_refine_ls_goodness_of_fit_ref 1.097
_refine_ls_hydrogen_treatment constr
_refine_ls_matrix_type full
_refine_ls_number_parameters 192
_refine_ls_number_reflns 2917
_refine_ls_number_restraints 0
_refine_ls_restrained_S_all 1.097
_refine_ls_R_factor_all 0.0507
_refine_ls_R_factor_gt 0.0504
_refine_ls_shift/su_max 0.000
_refine_ls_shift/su_mean 0.000
_refine_ls_structure_factor_coef Fsqd
_refine_ls_weighting_details 'w=1/[\s^2^(Fo^2^)+(0.1003P)^2^+0.6001P] where P=(Fo^2^+2Fc^2^)/3'
_refine_ls_weighting_scheme calc
_refine_ls_wR_factor_gt 0.1596
_refine_ls_wR_factor_ref 0.1600
_reflns_Friedel_coverage 0.000
_reflns_number_gt 2887
_reflns_number_total 2917
_reflns_threshold_expression 'I > 2\s(I)'
_cod_data_source_file d6cp00061d2.cif
_cod_data_source_block test_a_CCDC2
_cod_depositor_comments 'Adding full bibliography for 7251652--7251656.cif.'
_cod_original_sg_symbol_H-M 'P 21/c'
_cod_database_code 7251654
_shelx_shelxl_version_number 2018/3
_shelx_space_group_comment
;
The symmetry employed for this shelxl refinement is uniquely defined
by the following loop, which should always be used as a source of
symmetry information in preference to the above space-group names.
They are only intended as comments.
;
_oxdiff_exptl_absorpt_empirical_full_min 0.485
_oxdiff_exptl_absorpt_empirical_full_max 2.124
_oxdiff_exptl_absorpt_empirical_details
;
Empirical correction (ABSPACK) includes:
- Frame scaling
;

loop_
_space_group_symop_operation_xyz
'x, y, z'
'-x, y+1/2, -z+1/2'
'-x, -y, -z'
'x, -y-1/2, z-1/2'

loop_
_atom_site_label
_atom_site_type_symbol
_atom_site_fract_x
_atom_site_fract_y
_atom_site_fract_z
_atom_site_U_iso_or_equiv
_atom_site_adp_type
_atom_site_occupancy
_atom_site_site_symmetry_order
_atom_site_calc_flag
_atom_site_refinement_flags_posn
_atom_site_refinement_flags_adp
_atom_site_refinement_flags_occupancy
_atom_site_disorder_assembly
_atom_site_disorder_group
N1_1 N 0.67810(18) 0.6947(2) 0.44936(11) 0.0375(4) Uani 1 1 d . . . . .
N2_1 N 0.47561(18) 0.7936(2) 0.45746(11) 0.0370(4) Uani 1 1 d . . . . .
C1_1 C 0.7826(3) 0.4707(3) 0.4281(2) 0.0605(7) Uani 1 1 d . . . . .
H1A_1 H 0.691832 0.437759 0.396445 0.091 Uiso 1 1 calc R U . . .
H1B_1 H 0.785387 0.453149 0.494285 0.091 Uiso 1 1 calc R U . . .
H1C_1 H 0.862195 0.423527 0.403936 0.091 Uiso 1 1 calc R U . . .
C2_1 C 0.7953(2) 0.6200(3) 0.41216(16) 0.0465(5) Uani 1 1 d . . . . .
H2A_1 H 0.888435 0.652745 0.442356 0.056 Uiso 1 1 calc R U . . .
H2AB_1 H 0.792206 0.637795 0.345268 0.056 Uiso 1 1 calc R U . . .
C3_1 C 0.3349(2) 0.8549(3) 0.42963(16) 0.0455(5) Uani 1 1 d . . . . .
H3A_1 H 0.313074 0.848752 0.362587 0.068 Uiso 1 1 calc R U . . .
H3B_1 H 0.336317 0.950381 0.448373 0.068 Uiso 1 1 calc R U . . .
H3C_1 H 0.261569 0.806356 0.459385 0.068 Uiso 1 1 calc R U . . .
C4_1 C 0.5609(2) 0.7403(2) 0.40071(12) 0.0380(4) Uani 1 1 d . . . . .
H4_1 H 0.541063 0.735657 0.335584 0.046 Uiso 1 1 calc R U . . .
C5_1 C 0.5413(2) 0.7809(3) 0.54650(14) 0.0435(5) Uani 1 1 d . . . . .
H5_1 H 0.504198 0.810280 0.601058 0.052 Uiso 1 1 calc R U . . .
C6_1 C 0.6674(2) 0.7193(3) 0.54132(13) 0.0426(5) Uani 1 1 d . . . . .
H6_1 H 0.736342 0.696851 0.591554 0.051 Uiso 1 1 calc R U . . .
P1_2 P 0.30921(5) 0.52622(6) 0.23587(3) 0.0372(2) Uani 1 1 d . . . . .
C1_2 C 0.1103(2) 0.5545(3) 0.24456(15) 0.0435(5) Uani 1 1 d . . . . .
C2_2 C 0.0055(3) 0.5523(3) 0.15616(18) 0.0509(6) Uani 1 1 d . . . . .
F1_2 F 0.33376(14) 0.54693(14) 0.34603(8) 0.0429(3) Uani 1 1 d . . . . .
F2_2 F 0.33002(14) 0.68632(15) 0.22060(9) 0.0451(3) Uani 1 1 d . . . . .
F3_2 F 0.28455(14) 0.50587(16) 0.12589(8) 0.0455(3) Uani 1 1 d . . . . .
F4_2 F 0.28879(14) 0.36569(16) 0.24959(8) 0.0454(3) Uani 1 1 d . . . . .
F5_2 F 0.47793(13) 0.50468(17) 0.23408(9) 0.0492(4) Uani 1 1 d . . . . .
F6_2 F 0.08783(15) 0.67598(19) 0.28437(11) 0.0593(4) Uani 1 1 d . . . . .
F7_2 F 0.06016(15) 0.45864(19) 0.30027(10) 0.0578(4) Uani 1 1 d . . . . .
F8_2 F -0.12839(15) 0.5742(2) 0.17815(12) 0.0643(5) Uani 1 1 d . . . . .
F9_2 F 0.03470(17) 0.65011(19) 0.09841(11) 0.0602(4) Uani 1 1 d . . . . .
F10_2 F 0.00584(16) 0.43376(18) 0.11366(10) 0.0576(4) Uani 1 1 d . . . . .

loop_
_atom_site_aniso_label
_atom_site_aniso_U_11
_atom_site_aniso_U_22
_atom_site_aniso_U_33
_atom_site_aniso_U_23
_atom_site_aniso_U_13
_atom_site_aniso_U_12
N1_1 0.0320(8) 0.0574(10) 0.0242(8) 0.0017(7) 0.0086(6) -0.0034(7)
N2_1 0.0309(8) 0.0559(10) 0.0250(7) -0.0010(7) 0.0069(6) -0.0016(7)
C1_1 0.0597(16) 0.0682(16) 0.0595(16) 0.0044(12) 0.0325(13) 0.0099(13)
C2_1 0.0341(10) 0.0684(15) 0.0394(11) 0.0067(10) 0.0154(8) 0.0049(10)
C3_1 0.0343(10) 0.0642(14) 0.0383(11) -0.0021(10) 0.0059(8) 0.0047(10)
C4_1 0.0331(9) 0.0594(12) 0.0220(8) 0.0007(8) 0.0061(7) -0.0042(9)
C5_1 0.0475(11) 0.0628(13) 0.0212(8) -0.0017(8) 0.0077(8) -0.0006(10)
C6_1 0.0426(11) 0.0632(13) 0.0219(9) 0.0011(8) 0.0035(7) -0.0005(10)
P1_2 0.0312(3) 0.0587(4) 0.0229(3) 0.00098(19) 0.0085(2) -0.0007(2)
C1_2 0.0349(10) 0.0654(14) 0.0314(10) -0.0029(9) 0.0090(8) -0.0020(9)
C2_2 0.0372(11) 0.0702(16) 0.0443(12) -0.0006(11) 0.0000(9) -0.0020(10)
F1_2 0.0416(7) 0.0625(8) 0.0252(6) -0.0009(5) 0.0064(5) -0.0022(5)
F2_2 0.0423(7) 0.0624(8) 0.0317(6) 0.0042(5) 0.0086(5) -0.0036(6)
F3_2 0.0464(7) 0.0691(8) 0.0226(6) 0.0003(5) 0.0114(5) -0.0013(6)
F4_2 0.0485(7) 0.0615(8) 0.0279(6) 0.0001(5) 0.0114(5) -0.0017(6)
F5_2 0.0322(7) 0.0766(9) 0.0403(7) 0.0001(6) 0.0103(5) 0.0039(6)
F6_2 0.0396(7) 0.0827(11) 0.0565(9) -0.0259(8) 0.0090(6) 0.0042(7)
F7_2 0.0398(7) 0.0948(12) 0.0413(7) 0.0105(7) 0.0163(6) -0.0069(7)
F8_2 0.0344(7) 0.0932(12) 0.0641(10) -0.0075(9) -0.0001(6) 0.0010(7)
F9_2 0.0556(8) 0.0768(10) 0.0456(8) 0.0114(7) -0.0052(6) 0.0022(7)
F10_2 0.0534(8) 0.0733(10) 0.0450(8) -0.0128(7) 0.0003(6) -0.0099(7)

loop_
_atom_type_symbol
_atom_type_description
_atom_type_scat_dispersion_real
_atom_type_scat_dispersion_imag
_atom_type_scat_source
C C 0.0181 0.0091 'International Tables Vol C Tables 4.2.6.8 and 6.1.1.4'
H H 0.0000 0.0000 'International Tables Vol C Tables 4.2.6.8 and 6.1.1.4'
N N 0.0311 0.0180 'International Tables Vol C Tables 4.2.6.8 and 6.1.1.4'
F F 0.0727 0.0534 'International Tables Vol C Tables 4.2.6.8 and 6.1.1.4'
P P 0.2955 0.4335 'International Tables Vol C Tables 4.2.6.8 and 6.1.1.4'

loop_
_geom_angle_atom_site_label_1
_geom_angle_atom_site_label_2
_geom_angle_atom_site_label_3
_geom_angle
_geom_angle_site_symmetry_1
_geom_angle_site_symmetry_3
_geom_angle_publ_flag
C4_1 N1_1 C6_1 108.46(17) . . ?
C4_1 N1_1 C2_1 125.67(17) . . ?
C6_1 N1_1 C2_1 125.70(18) . . ?
C4_1 N2_1 C5_1 108.33(18) . . ?
C4_1 N2_1 C3_1 125.37(17) . . ?
C5_1 N2_1 C3_1 126.30(18) . . ?
C2_1 C1_1 H1A_1 109.5 . . ?
C2_1 C1_1 H1B_1 109.5 . . ?
H1A_1 C1_1 H1B_1 109.5 . . ?
C2_1 C1_1 H1C_1 109.5 . . ?
H1A_1 C1_1 H1C_1 109.5 . . ?
H1B_1 C1_1 H1C_1 109.5 . . ?
N1_1 C2_1 C1_1 110.87(18) . . ?
N1_1 C2_1 H2A_1 109.5 . . ?
C1_1 C2_1 H2A_1 109.5 . . ?
N1_1 C2_1 H2AB_1 109.5 . . ?
C1_1 C2_1 H2AB_1 109.5 . . ?
H2A_1 C2_1 H2AB_1 108.1 . . ?
N2_1 C3_1 H3A_1 109.5 . . ?
N2_1 C3_1 H3B_1 109.5 . . ?
H3A_1 C3_1 H3B_1 109.5 . . ?
N2_1 C3_1 H3C_1 109.5 . . ?
H3A_1 C3_1 H3C_1 109.5 . . ?
H3B_1 C3_1 H3C_1 109.5 . . ?
N1_1 C4_1 N2_1 108.98(16) . . ?
N1_1 C4_1 H4_1 125.5 . . ?
N2_1 C4_1 H4_1 125.5 . . ?
C6_1 C5_1 N2_1 107.07(18) . . ?
C6_1 C5_1 H5_1 126.5 . . ?
N2_1 C5_1 H5_1 126.5 . . ?
C5_1 C6_1 N1_1 107.16(18) . . ?
C5_1 C6_1 H6_1 126.4 . . ?
N1_1 C6_1 H6_1 126.4 . . ?
F5_2 P1_2 F2_2 89.53(8) . . ?
F5_2 P1_2 F4_2 90.22(8) . . ?
F2_2 P1_2 F4_2 179.16(7) . . ?
F5_2 P1_2 F3_2 90.03(7) . . ?
F2_2 P1_2 F3_2 89.44(7) . . ?
F4_2 P1_2 F3_2 89.76(7) . . ?
F5_2 P1_2 F1_2 90.04(7) . . ?
F2_2 P1_2 F1_2 90.46(7) . . ?
F4_2 P1_2 F1_2 90.35(7) . . ?
F3_2 P1_2 F1_2 179.88(9) . . ?
F5_2 P1_2 C1_2 177.02(9) . . ?
F2_2 P1_2 C1_2 90.06(10) . . ?
F4_2 P1_2 C1_2 90.23(9) . . ?
F3_2 P1_2 C1_2 92.92(8) . . ?
F1_2 P1_2 C1_2 87.02(8) . . ?
F6_2 C1_2 F7_2 105.94(18) . . ?
F6_2 C1_2 C2_2 104.9(2) . . ?
F7_2 C1_2 C2_2 105.03(19) . . ?
F6_2 C1_2 P1_2 110.95(15) . . ?
F7_2 C1_2 P1_2 110.14(16) . . ?
C2_2 C1_2 P1_2 118.98(16) . . ?
F10_2 C2_2 F9_2 109.3(2) . . ?
F10_2 C2_2 F8_2 107.7(2) . . ?
F9_2 C2_2 F8_2 107.4(2) . . ?
F10_2 C2_2 C1_2 111.8(2) . . ?
F9_2 C2_2 C1_2 111.4(2) . . ?
F8_2 C2_2 C1_2 109.1(2) . . ?

loop_
_geom_bond_atom_site_label_1
_geom_bond_atom_site_label_2
_geom_bond_distance
_geom_bond_site_symmetry_2
_geom_bond_publ_flag
N1_1 C4_1 1.323(3) . ?
N1_1 C6_1 1.380(2) . ?
N1_1 C2_1 1.478(3) . ?
N2_1 C4_1 1.325(3) . ?
N2_1 C5_1 1.382(3) . ?
N2_1 C3_1 1.470(3) . ?
C1_1 C2_1 1.497(4) . ?
C1_1 H1A_1 0.9800 . ?
C1_1 H1B_1 0.9800 . ?
C1_1 H1C_1 0.9800 . ?
C2_1 H2A_1 0.9900 . ?
C2_1 H2AB_1 0.9900 . ?
C3_1 H3A_1 0.9800 . ?
C3_1 H3B_1 0.9800 . ?
C3_1 H3C_1 0.9800 . ?
C4_1 H4_1 0.9500 . ?
C5_1 C6_1 1.342(3) . ?
C5_1 H5_1 0.9500 . ?
C6_1 H6_1 0.9500 . ?
P1_2 F5_2 1.6044(13) . ?
P1_2 F2_2 1.6088(15) . ?
P1_2 F4_2 1.6093(16) . ?
P1_2 F3_2 1.6101(12) . ?
P1_2 F1_2 1.6132(12) . ?
P1_2 C1_2 1.910(2) . ?
C1_2 F6_2 1.358(3) . ?
C1_2 F7_2 1.365(3) . ?
C1_2 C2_2 1.536(3) . ?
C2_2 F10_2 1.324(3) . ?
C2_2 F9_2 1.330(3) . ?
C2_2 F8_2 1.351(3) . ?
